data_7131223
loop_
_publ_author_name
'Ling, Li'
'Song, Zeli'
'Shan, He'
'Wang, Chao'
'Li, Shouting'
'Wang, Yanjiao'
'Hu, Jianfeng'
'Chen, Qian'
'Zhang, Hao'
'Yang, Yong'

_publ_section_title
;
 Design and synthesis of a new family of planar and central chiral
 ferrocenyl phosphine ligands.
;
_journal_issue 19
_journal_name_full 'Chemical communications (Cambridge, England)'
_journal_page_first 2739
_journal_page_last 2742
_journal_paper_doi 10.1039/d2cc06492h
_journal_volume 59
_journal_year 2023
_chemical_formula_sum 'C30 H35 Fe O P'
_chemical_formula_weight 498.40
_space_group_crystal_system triclinic
_space_group_IT_number 2
_space_group_name_Hall '-P 1'
_space_group_name_H-M_alt 'P -1'
_atom_sites_solution_hydrogens geom
_audit_creation_method SHELXL-2018/3
_audit_update_record
;
2021-07-12 deposited with the CCDC.	2023-01-26 downloaded from the CCDC.
;
_cell_angle_alpha 88.962(2)
_cell_angle_beta 79.165(2)
_cell_angle_gamma 79.812(2)
_cell_formula_units_Z 2
_cell_length_a 9.4885(9)
_cell_length_b 10.5604(10)
_cell_length_c 15.0107(15)
_cell_measurement_reflns_used 7703
_cell_measurement_temperature 296(2)
_cell_measurement_theta_max 27.45
_cell_measurement_theta_min 2.22
_cell_volume 1453.8(2)
_computing_structure_refinement 'SHELXL-2018/3 (Sheldrick, 2018)'
_diffrn_ambient_temperature 296(2)
_diffrn_measured_fraction_theta_full 0.995
_diffrn_measured_fraction_theta_max 0.995
_diffrn_measurement_device_type 'Bruker APEX-II CCD'
_diffrn_measurement_method '\f and \w scans'
_diffrn_radiation_type MoK\a
_diffrn_radiation_wavelength 0.71073
_diffrn_reflns_av_R_equivalents 0.0176
_diffrn_reflns_av_unetI/netI 0.0187
_diffrn_reflns_Laue_measured_fraction_full 0.995
_diffrn_reflns_Laue_measured_fraction_max 0.995
_diffrn_reflns_limit_h_max 11
_diffrn_reflns_limit_h_min -11
_diffrn_reflns_limit_k_max 12
_diffrn_reflns_limit_k_min -12
_diffrn_reflns_limit_l_max 17
_diffrn_reflns_limit_l_min -17
_diffrn_reflns_number 15766
_diffrn_reflns_point_group_measured_fraction_full 0.995
_diffrn_reflns_point_group_measured_fraction_max 0.995
_diffrn_reflns_theta_full 25.000
_diffrn_reflns_theta_max 25.000
_diffrn_reflns_theta_min 1.960
_exptl_absorpt_coefficient_mu 0.591
_exptl_crystal_colour yellow
_exptl_crystal_density_diffrn 1.139
_exptl_crystal_description block
_exptl_crystal_F_000 528
_exptl_crystal_size_max 0.2
_exptl_crystal_size_mid 0.2
_exptl_crystal_size_min 0.2
_refine_diff_density_max 0.914
_refine_diff_density_min -0.407
_refine_diff_density_rms 0.062
_refine_ls_extinction_method none
_refine_ls_goodness_of_fit_ref 1.042
_refine_ls_hydrogen_treatment constr
_refine_ls_matrix_type full
_refine_ls_number_parameters 297
_refine_ls_number_reflns 5098
_refine_ls_number_restraints 10
_refine_ls_restrained_S_all 1.042
_refine_ls_R_factor_all 0.0553
_refine_ls_R_factor_gt 0.0485
_refine_ls_shift/su_max 0.001
_refine_ls_shift/su_mean 0.000
_refine_ls_structure_factor_coef Fsqd
_refine_ls_weighting_details 'w=1/[\s^2^(Fo^2^)+(0.0926P)^2^+0.6842P] where P=(Fo^2^+2Fc^2^)/3'
_refine_ls_weighting_scheme calc
_refine_ls_wR_factor_gt 0.1364
_refine_ls_wR_factor_ref 0.1442
_reflns_Friedel_coverage 0.000
_reflns_number_gt 4418
_reflns_number_total 5098
_reflns_threshold_expression 'I > 2\s(I)'
_cod_data_source_file d2cc06492h2.cif
_cod_data_source_block shelx
_cod_depositor_comments 'Adding full bibliography for 7131222--7131231.cif.'
_cod_database_code 7131223
_shelx_shelxl_version_number 2018/3
_shelx_space_group_comment
;
The symmetry employed for this shelxl refinement is uniquely defined
by the following loop, which should always be used as a source of
symmetry information in preference to the above space-group names.
They are only intended as comments.
;

loop_
_space_group_symop_operation_xyz
'x, y, z'
'-x, -y, -z'

loop_
_atom_site_label
_atom_site_type_symbol
_atom_site_fract_x
_atom_site_fract_y
_atom_site_fract_z
_atom_site_U_iso_or_equiv
_atom_site_adp_type
_atom_site_occupancy
_atom_site_site_symmetry_order
_atom_site_calc_flag
_atom_site_refinement_flags_posn
_atom_site_refinement_flags_adp
_atom_site_refinement_flags_occupancy
_atom_site_disorder_assembly
_atom_site_disorder_group
Fe1 Fe 0.16655(4) 0.17198(3) 0.65076(2) 0.04401(15) Uani 1 1 d . . . . .
P1 P -0.27229(7) 0.40009(6) 0.82892(4) 0.04004(18) Uani 1 1 d . . . . .
O1 O -0.4271(2) 0.3791(2) 0.84870(14) 0.0574(5) Uani 1 1 d . . . . .
C1 C 0.1089(7) -0.0038(6) 0.6477(5) 0.0700(12) Uani 0.668(11) 1 d D . P A 2
H1 H 0.017284 -0.024577 0.668508 0.084 Uiso 0.668(11) 1 calc R U P A 2
C2 C 0.1567(7) 0.0348(6) 0.5578(5) 0.0700(12) Uani 0.668(11) 1 d D . P A 2
H2 H 0.103803 0.048427 0.511194 0.084 Uiso 0.668(11) 1 calc R U P A 2
C3 C 0.3027(8) 0.0478(5) 0.5552(5) 0.0700(12) Uani 0.668(11) 1 d D . P A 2
H3 H 0.365076 0.068300 0.503511 0.084 Uiso 0.668(11) 1 calc R U P A 2
C4 C 0.3429(7) 0.0255(5) 0.6422(6) 0.0700(12) Uani 0.668(11) 1 d D . P A 2
H4 H 0.432072 0.030643 0.657843 0.084 Uiso 0.668(11) 1 calc R U P A 2
C5 C 0.2134(9) -0.0071(5) 0.7011(4) 0.0700(12) Uani 0.668(11) 1 d D . P A 2
H5 H 0.203320 -0.026345 0.762463 0.084 Uiso 0.668(11) 1 calc R U P A 2
C1' C 0.0878(13) 0.0087(11) 0.6207(9) 0.065(2) Uani 0.332(11) 1 d D . P A 1
H1' H -0.006872 0.009542 0.612148 0.078 Uiso 0.332(11) 1 calc R U P A 1
C2' C 0.2129(13) 0.0243(10) 0.5574(8) 0.065(2) Uani 0.332(11) 1 d D . P A 1
H2' H 0.213702 0.028666 0.495373 0.078 Uiso 0.332(11) 1 calc R U P A 1
C3' C 0.3362(12) 0.0329(9) 0.5943(10) 0.065(2) Uani 0.332(11) 1 d D . P A 1
H3' H 0.424934 0.051035 0.563679 0.078 Uiso 0.332(11) 1 calc R U P A 1
C4' C 0.2970(15) 0.0078(10) 0.6884(10) 0.065(2) Uani 0.332(11) 1 d D . P A 1
H4' H 0.354927 0.002926 0.732378 0.078 Uiso 0.332(11) 1 calc R U P A 1
C5' C 0.1452(14) -0.0084(9) 0.7001(9) 0.065(2) Uani 0.332(11) 1 d D . P A 1
H5' H 0.091496 -0.028371 0.755314 0.078 Uiso 0.332(11) 1 calc R U P A 1
C6 C 0.1212(3) 0.3062(3) 0.75352(19) 0.0461(6) Uani 1 1 d . . . . .
H35 H 0.131963 0.291413 0.813346 0.055 Uiso 1 1 calc R U . . .
C7 C -0.0051(3) 0.3011(2) 0.71703(17) 0.0397(5) Uani 1 1 d . . . . .
C8 C 0.0242(3) 0.3303(2) 0.62297(17) 0.0405(5) Uani 1 1 d . . . . .
C9 C 0.1703(3) 0.3524(3) 0.6006(2) 0.0487(6) Uani 1 1 d . . . . .
H7 H 0.218614 0.372432 0.543692 0.058 Uiso 1 1 calc R U . . .
C10 C 0.2283(3) 0.3382(3) 0.6812(2) 0.0521(7) Uani 1 1 d . . . . .
H6 H 0.321946 0.348194 0.686080 0.062 Uiso 1 1 calc R U . . .
C11 C -0.1049(3) 0.3235(2) 0.58440(17) 0.0400(5) Uani 1 1 d . . . . .
C12 C -0.1329(3) 0.3415(2) 0.49730(18) 0.0473(6) Uani 1 1 d . . . . .
H34 H -0.062021 0.364269 0.451243 0.057 Uiso 1 1 calc R U . . .
C13 C -0.2669(3) 0.3256(3) 0.47860(19) 0.0526(7) Uani 1 1 d . . . . .
C14 C -0.3714(3) 0.2908(3) 0.5487(2) 0.0572(7) Uani 1 1 d . . . . .
H30 H -0.460757 0.278950 0.536357 0.069 Uiso 1 1 calc R U . . .
C15 C -0.3451(3) 0.2734(3) 0.6361(2) 0.0538(7) Uani 1 1 d . . . . .
H29 H -0.415978 0.250043 0.681895 0.065 Uiso 1 1 calc R U . . .
C16 C -0.2128(3) 0.2911(2) 0.65473(16) 0.0410(5) Uani 1 1 d . . . . .
C17 C -0.1614(3) 0.2815(2) 0.74521(17) 0.0405(5) Uani 1 1 d . . . . .
H28 H -0.163143 0.194743 0.769127 0.049 Uiso 1 1 calc R U . . .
C18 C -0.2675(4) 0.5632(3) 0.7901(2) 0.0615(8) Uani 1 1 d . . . . .
H16 H -0.326890 0.612926 0.842714 0.074 Uiso 1 1 calc R U . . .
C19 C -0.1336(4) 0.6148(4) 0.7804(4) 0.0897(13) Uani 1 1 d . . . . .
H14 H -0.063697 0.571664 0.729766 0.108 Uiso 1 1 calc R U . . .
H15 H -0.092690 0.597084 0.834794 0.108 Uiso 1 1 calc R U . . .
C20 C -0.1583(6) 0.7615(4) 0.7643(4) 0.1110(18) Uani 1 1 d . . . . .
H8 H -0.198574 0.805286 0.822152 0.133 Uiso 1 1 calc R U . . .
H9 H -0.064411 0.786265 0.742129 0.133 Uiso 1 1 calc R U . . .
C21 C -0.2552(7) 0.8068(5) 0.7002(5) 0.135(2) Uani 1 1 d . . . . .
H10 H -0.235305 0.869288 0.657532 0.162 Uiso 1 1 calc R U . . .
C22 C -0.3801(6) 0.7496(4) 0.7075(5) 0.137(3) Uani 1 1 d . . . . .
H11 H -0.471492 0.797853 0.705482 0.165 Uiso 1 1 calc R U . . .
C23 C -0.3569(5) 0.6040(4) 0.7189(3) 0.0835(11) Uani 1 1 d . . . . .
H12 H -0.450667 0.576899 0.735715 0.100 Uiso 1 1 calc R U . . .
H13 H -0.307857 0.562260 0.661577 0.100 Uiso 1 1 calc R U . . .
C24 C -0.1870(3) 0.3780(3) 0.92887(17) 0.0449(6) Uani 1 1 d . . . . .
H27 H -0.095876 0.412172 0.915580 0.054 Uiso 1 1 calc R U . . .
C25 C -0.1503(4) 0.2362(3) 0.9534(2) 0.0579(7) Uani 1 1 d . . . . .
H25 H -0.237901 0.198567 0.961754 0.069 Uiso 1 1 calc R U . . .
H26 H -0.080443 0.190268 0.903897 0.069 Uiso 1 1 calc R U . . .
C26 C -0.0869(4) 0.2208(4) 1.0399(2) 0.0691(9) Uani 1 1 d . . . . .
H24 H -0.070874 0.130562 1.055624 0.083 Uiso 1 1 calc R U . . .
H23 H 0.006686 0.248984 1.029129 0.083 Uiso 1 1 calc R U . . .
C27 C -0.1865(4) 0.2974(4) 1.1180(2) 0.0744(10) Uani 1 1 d . . . . .
H21 H -0.140224 0.289117 1.170685 0.089 Uiso 1 1 calc R U . . .
H22 H -0.276269 0.263221 1.133096 0.089 Uiso 1 1 calc R U . . .
C28 C -0.2210(4) 0.4375(4) 1.0947(2) 0.0706(9) Uani 1 1 d . . . . .
H20 H -0.132533 0.473932 1.085715 0.085 Uiso 1 1 calc R U . . .
H19 H -0.289312 0.483608 1.144794 0.085 Uiso 1 1 calc R U . . .
C29 C -0.2866(4) 0.4547(3) 1.0089(2) 0.0623(8) Uani 1 1 d . . . . .
H17 H -0.302706 0.545217 0.993891 0.075 Uiso 1 1 calc R U . . .
H18 H -0.380256 0.426698 1.020122 0.075 Uiso 1 1 calc R U . . .
C30 C -0.2985(4) 0.3447(3) 0.3839(2) 0.0727(9) Uani 1 1 d . . . . .
H31 H -0.219010 0.375714 0.345821 0.109 Uiso 1 1 calc R U . . .
H32 H -0.386525 0.406319 0.385791 0.109 Uiso 1 1 calc R U . . .
H33 H -0.310016 0.264262 0.359994 0.109 Uiso 1 1 calc R U . . .

loop_
_atom_site_aniso_label
_atom_site_aniso_U_11
_atom_site_aniso_U_22
_atom_site_aniso_U_33
_atom_site_aniso_U_23
_atom_site_aniso_U_13
_atom_site_aniso_U_12
Fe1 0.0377(2) 0.0367(2) 0.0533(3) -0.00250(16) -0.00578(17) 0.00241(15)
P1 0.0330(3) 0.0451(4) 0.0399(3) -0.0013(3) -0.0027(3) -0.0054(3)
O1 0.0369(10) 0.0747(13) 0.0581(11) -0.0046(10) 0.0007(8) -0.0127(9)
C1 0.066(2) 0.0505(15) 0.090(2) -0.0060(12) -0.0256(16) 0.0107(12)
C2 0.066(2) 0.0505(15) 0.090(2) -0.0060(12) -0.0256(16) 0.0107(12)
C3 0.066(2) 0.0505(15) 0.090(2) -0.0060(12) -0.0256(16) 0.0107(12)
C4 0.066(2) 0.0505(15) 0.090(2) -0.0060(12) -0.0256(16) 0.0107(12)
C5 0.066(2) 0.0505(15) 0.090(2) -0.0060(12) -0.0256(16) 0.0107(12)
C1' 0.060(4) 0.041(3) 0.090(4) -0.004(2) -0.030(3) 0.015(2)
C2' 0.060(4) 0.041(3) 0.090(4) -0.004(2) -0.030(3) 0.015(2)
C3' 0.060(4) 0.041(3) 0.090(4) -0.004(2) -0.030(3) 0.015(2)
C4' 0.060(4) 0.041(3) 0.090(4) -0.004(2) -0.030(3) 0.015(2)
C5' 0.060(4) 0.041(3) 0.090(4) -0.004(2) -0.030(3) 0.015(2)
C6 0.0385(13) 0.0464(14) 0.0522(15) -0.0049(11) -0.0113(11) -0.0007(11)
C7 0.0337(12) 0.0388(12) 0.0433(13) -0.0028(10) -0.0037(10) -0.0011(10)
C8 0.0363(12) 0.0347(12) 0.0466(13) 0.0005(10) -0.0043(10) -0.0001(10)
C9 0.0386(13) 0.0429(14) 0.0600(16) 0.0034(12) 0.0011(12) -0.0059(11)
C10 0.0337(13) 0.0461(15) 0.0757(19) -0.0055(13) -0.0102(12) -0.0044(11)
C11 0.0398(13) 0.0348(12) 0.0425(13) -0.0010(10) -0.0063(10) 0.0001(10)
C12 0.0532(15) 0.0415(13) 0.0432(13) 0.0011(11) -0.0051(11) -0.0021(11)
C13 0.0665(18) 0.0443(14) 0.0487(15) -0.0050(12) -0.0220(13) -0.0019(13)
C14 0.0498(16) 0.0645(18) 0.0617(17) -0.0091(14) -0.0214(14) -0.0091(14)
C15 0.0428(14) 0.0655(18) 0.0541(16) -0.0053(13) -0.0073(12) -0.0137(13)
C16 0.0365(12) 0.0452(13) 0.0399(12) -0.0042(10) -0.0061(10) -0.0047(10)
C17 0.0355(12) 0.0428(13) 0.0417(13) -0.0001(10) -0.0046(10) -0.0058(10)
C18 0.0646(19) 0.0440(15) 0.081(2) 0.0072(14) -0.0311(16) -0.0060(13)
C19 0.075(2) 0.067(2) 0.140(4) 0.035(2) -0.044(2) -0.0233(19)
C20 0.118(4) 0.083(3) 0.165(5) 0.055(3) -0.081(4) -0.055(3)
C21 0.140(5) 0.091(3) 0.203(6) 0.085(4) -0.089(5) -0.049(3)
C22 0.126(4) 0.072(3) 0.250(7) 0.064(4) -0.125(5) -0.028(3)
C23 0.085(3) 0.066(2) 0.111(3) 0.017(2) -0.051(2) -0.0107(19)
C24 0.0426(14) 0.0511(15) 0.0403(13) -0.0004(11) -0.0062(10) -0.0078(11)
C25 0.0703(19) 0.0544(17) 0.0494(15) 0.0042(13) -0.0153(14) -0.0083(14)
C26 0.081(2) 0.069(2) 0.0588(18) 0.0112(15) -0.0238(16) -0.0072(17)
C27 0.081(2) 0.102(3) 0.0442(16) 0.0098(17) -0.0166(15) -0.021(2)
C28 0.072(2) 0.088(2) 0.0486(16) -0.0168(16) -0.0097(15) -0.0068(18)
C29 0.0633(19) 0.070(2) 0.0470(15) -0.0104(14) -0.0060(13) 0.0015(15)
C30 0.100(3) 0.067(2) 0.0591(18) 0.0019(16) -0.0377(18) -0.0127(19)

loop_
_atom_type_symbol
_atom_type_description
_atom_type_scat_dispersion_real
_atom_type_scat_dispersion_imag
_atom_type_scat_source
C C 0.0033 0.0016 'International Tables Vol C Tables 4.2.6.8 and 6.1.1.4'
H H 0.0000 0.0000 'International Tables Vol C Tables 4.2.6.8 and 6.1.1.4'
O O 0.0106 0.0060 'International Tables Vol C Tables 4.2.6.8 and 6.1.1.4'
P P 0.1023 0.0942 'International Tables Vol C Tables 4.2.6.8 and 6.1.1.4'
Fe Fe 0.3463 0.8444 'International Tables Vol C Tables 4.2.6.8 and 6.1.1.4'

loop_
_geom_angle_atom_site_label_1
_geom_angle_atom_site_label_2
_geom_angle_atom_site_label_3
_geom_angle
_geom_angle_site_symmetry_1
_geom_angle_site_symmetry_3
_geom_angle_publ_flag
C1 Fe1 C5 39.8(2) . . ?
C1 Fe1 C10 167.9(2) . . ?
C5 Fe1 C10 129.8(2) . . ?
C1 Fe1 C7 109.9(2) . . ?
C5 Fe1 C7 119.9(2) . . ?
C10 Fe1 C7 68.13(10) . . ?
C1 Fe1 C9 150.9(2) . . ?
C5 Fe1 C9 166.4(2) . . ?
C10 Fe1 C9 40.70(12) . . ?
C7 Fe1 C9 68.80(10) . . ?
C10 Fe1 C3' 113.8(3) . . ?
C7 Fe1 C3' 175.0(4) . . ?
C9 Fe1 C3' 115.8(4) . . ?
C1 Fe1 C8 118.76(19) . . ?
C5 Fe1 C8 152.5(2) . . ?
C10 Fe1 C8 68.16(11) . . ?
C7 Fe1 C8 40.87(10) . . ?
C9 Fe1 C8 40.78(10) . . ?
C3' Fe1 C8 144.0(4) . . ?
C1 Fe1 C6 130.0(2) . . ?
C5 Fe1 C6 109.92(19) . . ?
C10 Fe1 C6 40.77(12) . . ?
C7 Fe1 C6 40.62(10) . . ?
C9 Fe1 C6 69.05(12) . . ?
C3' Fe1 C6 137.8(4) . . ?
C8 Fe1 C6 68.71(10) . . ?
C10 Fe1 C2' 142.9(4) . . ?
C7 Fe1 C2' 140.7(3) . . ?
C9 Fe1 C2' 116.5(3) . . ?
C3' Fe1 C2' 40.1(4) . . ?
C8 Fe1 C2' 115.8(3) . . ?
C6 Fe1 C2' 174.4(3) . . ?
C1 Fe1 C3 66.2(3) . . ?
C5 Fe1 C3 68.5(3) . . ?
C10 Fe1 C3 119.2(2) . . ?
C7 Fe1 C3 163.2(2) . . ?
C9 Fe1 C3 106.2(2) . . ?
C8 Fe1 C3 125.1(2) . . ?
C6 Fe1 C3 154.3(2) . . ?
C1 Fe1 C4 67.9(2) . . ?
C5 Fe1 C4 42.0(2) . . ?
C10 Fe1 C4 108.5(2) . . ?
C7 Fe1 C4 154.9(3) . . ?
C9 Fe1 C4 125.9(2) . . ?
C8 Fe1 C4 163.1(3) . . ?
C6 Fe1 C4 120.4(2) . . ?
C3 Fe1 C4 40.8(2) . . ?
C1 Fe1 C2 40.6(3) . . ?
C5 Fe1 C2 69.5(3) . . ?
C10 Fe1 C2 150.5(2) . . ?
C7 Fe1 C2 126.07(19) . . ?
C9 Fe1 C2 115.1(2) . . ?
C8 Fe1 C2 104.68(19) . . ?
C6 Fe1 C2 165.4(2) . . ?
C3 Fe1 C2 40.1(2) . . ?
C4 Fe1 C2 69.7(2) . . ?
O1 P1 C18 109.26(14) . . ?
O1 P1 C24 112.32(12) . . ?
C18 P1 C24 107.97(14) . . ?
O1 P1 C17 110.33(12) . . ?
C18 P1 C17 111.53(15) . . ?
C24 P1 C17 105.39(12) . . ?
C5 C1 C2 112.7(6) . . ?
C5 C1 Fe1 70.1(4) . . ?
C2 C1 Fe1 70.7(4) . . ?
C5 C1 H1 123.7 . . ?
C2 C1 H1 123.7 . . ?
Fe1 C1 H1 127.2 . . ?
C3 C2 C1 104.2(6) . . ?
C3 C2 Fe1 69.9(3) . . ?
C1 C2 Fe1 68.7(4) . . ?
C3 C2 H2 127.9 . . ?
C1 C2 H2 127.9 . . ?
Fe1 C2 H2 125.1 . . ?
C2 C3 C4 111.4(6) . . ?
C2 C3 Fe1 70.0(3) . . ?
C4 C3 Fe1 69.6(3) . . ?
C2 C3 H3 124.3 . . ?
C4 C3 H3 124.3 . . ?
Fe1 C3 H3 127.8 . . ?
C3 C4 C5 105.1(6) . . ?
C3 C4 Fe1 69.6(3) . . ?
C5 C4 Fe1 68.1(3) . . ?
C3 C4 H4 127.5 . . ?
C5 C4 H4 127.5 . . ?
Fe1 C4 H4 126.4 . . ?
C1 C5 C4 106.5(6) . . ?
C1 C5 Fe1 70.0(3) . . ?
C4 C5 Fe1 69.9(3) . . ?
C1 C5 H5 126.7 . . ?
C4 C5 H5 126.7 . . ?
Fe1 C5 H5 125.0 . . ?
C5' C1' C2' 100.7(11) . . ?
C5' C1' Fe1 69.4(6) . . ?
C2' C1' Fe1 68.7(7) . . ?
C5' C1' H1' 129.7 . . ?
C2' C1' H1' 129.7 . . ?
Fe1 C1' H1' 124.0 . . ?
C3' C2' C1' 115.4(11) . . ?
C3' C2' Fe1 69.7(6) . . ?
C1' C2' Fe1 71.5(7) . . ?
C3' C2' H2' 122.3 . . ?
C1' C2' H2' 122.3 . . ?
Fe1 C2' H2' 128.4 . . ?
C2' C3' C4' 105.5(10) . . ?
C2' C3' Fe1 70.2(6) . . ?
C4' C3' Fe1 71.3(6) . . ?
C2' C3' H3' 127.2 . . ?
C4' C3' H3' 127.2 . . ?
Fe1 C3' H3' 123.0 . . ?
C3' C4' C5' 104.1(10) . . ?
C3' C4' Fe1 68.3(5) . . ?
C5' C4' Fe1 68.7(6) . . ?
C3' C4' H4' 127.9 . . ?
C5' C4' H4' 127.9 . . ?
Fe1 C4' H4' 126.6 . . ?
C1' C5' C4' 113.9(12) . . ?
C1' C5' Fe1 71.2(7) . . ?
C4' C5' Fe1 70.1(6) . . ?
C1' C5' H5' 123.0 . . ?
C4' C5' H5' 123.0 . . ?
Fe1 C5' H5' 127.4 . . ?
C7 C6 C10 106.9(2) . . ?
C7 C6 Fe1 69.39(14) . . ?
C10 C6 Fe1 69.04(16) . . ?
C7 C6 H35 126.6 . . ?
C10 C6 H35 126.6 . . ?
Fe1 C6 H35 126.6 . . ?
C6 C7 C8 108.6(2) . . ?
C6 C7 C17 141.3(2) . . ?
C8 C7 C17 110.1(2) . . ?
C6 C7 Fe1 69.99(14) . . ?
C8 C7 Fe1 69.82(13) . . ?
C17 C7 Fe1 127.00(18) . . ?
C9 C8 C7 107.9(2) . . ?
C9 C8 C11 143.1(2) . . ?
C7 C8 C11 109.0(2) . . ?
C9 C8 Fe1 69.40(14) . . ?
C7 C8 Fe1 69.30(14) . . ?
C11 C8 Fe1 123.61(17) . . ?
C10 C9 C8 107.1(2) . . ?
C10 C9 Fe1 69.31(16) . . ?
C8 C9 Fe1 69.82(14) . . ?
C10 C9 H7 126.4 . . ?
C8 C9 H7 126.4 . . ?
Fe1 C9 H7 126.0 . . ?
C9 C10 C6 109.5(2) . . ?
C9 C10 Fe1 69.99(16) . . ?
C6 C10 Fe1 70.19(16) . . ?
C9 C10 H6 125.3 . . ?
C6 C10 H6 125.3 . . ?
Fe1 C10 H6 126.2 . . ?
C12 C11 C16 120.2(2) . . ?
C12 C11 C8 132.2(2) . . ?
C16 C11 C8 107.7(2) . . ?
C11 C12 C13 120.2(3) . . ?
C11 C12 H34 119.9 . . ?
C13 C12 H34 119.9 . . ?
C12 C13 C14 118.9(3) . . ?
C12 C13 C30 120.6(3) . . ?
C14 C13 C30 120.5(3) . . ?
C15 C14 C13 121.4(3) . . ?
C15 C14 H30 119.3 . . ?
C13 C14 H30 119.3 . . ?
C16 C15 C14 119.5(3) . . ?
C16 C15 H29 120.3 . . ?
C14 C15 H29 120.3 . . ?
C15 C16 C11 119.8(2) . . ?
C15 C16 C17 128.8(2) . . ?
C11 C16 C17 111.4(2) . . ?
C7 C17 C16 101.62(19) . . ?
C7 C17 P1 113.73(17) . . ?
C16 C17 P1 112.57(17) . . ?
C7 C17 H28 109.6 . . ?
C16 C17 H28 109.6 . . ?
P1 C17 H28 109.6 . . ?
C19 C18 C23 114.9(3) . . ?
C19 C18 P1 120.1(2) . . ?
C23 C18 P1 114.3(2) . . ?
C19 C18 H16 101.0 . . ?
C23 C18 H16 101.0 . . ?
P1 C18 H16 101.0 . . ?
C18 C19 C20 112.2(3) . . ?
C18 C19 H14 109.2 . . ?
C20 C19 H14 109.2 . . ?
C18 C19 H15 109.2 . . ?
C20 C19 H15 109.2 . . ?
H14 C19 H15 107.9 . . ?
C21 C20 C19 115.3(4) . . ?
C21 C20 H8 108.4 . . ?
C19 C20 H8 108.4 . . ?
C21 C20 H9 108.4 . . ?
C19 C20 H9 108.4 . . ?
H8 C20 H9 107.5 . . ?
C22 C21 C20 115.8(4) . . ?
C22 C21 H10 122.1 . . ?
C20 C21 H10 122.1 . . ?
C21 C22 C23 116.1(4) . . ?
C21 C22 H11 121.9 . . ?
C23 C22 H11 121.9 . . ?
C18 C23 C22 111.2(3) . . ?
C18 C23 H12 109.4 . . ?
C22 C23 H12 109.4 . . ?
C18 C23 H13 109.4 . . ?
C22 C23 H13 109.4 . . ?
H12 C23 H13 108.0 . . ?
C29 C24 C25 110.4(2) . . ?
C29 C24 P1 109.6(2) . . ?
C25 C24 P1 112.45(19) . . ?
C29 C24 H27 108.1 . . ?
C25 C24 H27 108.1 . . ?
P1 C24 H27 108.1 . . ?
C26 C25 C24 111.4(3) . . ?
C26 C25 H25 109.3 . . ?
C24 C25 H25 109.3 . . ?
C26 C25 H26 109.3 . . ?
C24 C25 H26 109.3 . . ?
H25 C25 H26 108.0 . . ?
C27 C26 C25 111.8(3) . . ?
C27 C26 H24 109.3 . . ?
C25 C26 H24 109.3 . . ?
C27 C26 H23 109.3 . . ?
C25 C26 H23 109.3 . . ?
H24 C26 H23 107.9 . . ?
C26 C27 C28 111.2(3) . . ?
C26 C27 H21 109.4 . . ?
C28 C27 H21 109.4 . . ?
C26 C27 H22 109.4 . . ?
C28 C27 H22 109.4 . . ?
H21 C27 H22 108.0 . . ?
C27 C28 C29 111.3(3) . . ?
C27 C28 H20 109.4 . . ?
C29 C28 H20 109.4 . . ?
C27 C28 H19 109.4 . . ?
C29 C28 H19 109.4 . . ?
H20 C28 H19 108.0 . . ?
C28 C29 C24 111.6(3) . . ?
C28 C29 H17 109.3 . . ?
C24 C29 H17 109.3 . . ?
C28 C29 H18 109.3 . . ?
C24 C29 H18 109.3 . . ?
H17 C29 H18 108.0 . . ?
C13 C30 H31 109.5 . . ?
C13 C30 H32 109.5 . . ?
H31 C30 H32 109.5 . . ?
C13 C30 H33 109.5 . . ?
H31 C30 H33 109.5 . . ?
H32 C30 H33 109.5 . . ?

loop_
_geom_bond_atom_site_label_1
_geom_bond_atom_site_label_2
_geom_bond_distance
_geom_bond_site_symmetry_2
_geom_bond_publ_flag
Fe1 C1 2.029(7) . ?
Fe1 C5 2.031(6) . ?
Fe1 C10 2.031(3) . ?
Fe1 C7 2.038(2) . ?
Fe1 C9 2.040(3) . ?
Fe1 C3' 2.041(10) . ?
Fe1 C8 2.045(2) . ?
Fe1 C6 2.046(3) . ?
Fe1 C2' 2.048(12) . ?
Fe1 C3 2.054(6) . ?
Fe1 C4 2.054(5) . ?
Fe1 C2 2.055(6) . ?
P1 O1 1.4981(19) . ?
P1 C18 1.814(3) . ?
P1 C24 1.827(3) . ?
P1 C17 1.829(2) . ?
C1 C5 1.383(8) . ?
C1 C2 1.417(9) . ?
C1 H1 0.9300 . ?
C2 C3 1.410(8) . ?
C2 H2 0.9300 . ?
C3 C4 1.432(8) . ?
C3 H3 0.9300 . ?
C4 C5 1.464(9) . ?
C4 H4 0.9300 . ?
C5 H5 0.9300 . ?
C1' C5' 1.396(13) . ?
C1' C2' 1.407(15) . ?
C1' H1' 0.9300 . ?
C2' C3' 1.402(14) . ?
C2' H2' 0.9300 . ?
C3' C4' 1.425(14) . ?
C3' H3' 0.9300 . ?
C4' C5' 1.458(13) . ?
C4' H4' 0.9300 . ?
C5' H5' 0.9300 . ?
C6 C7 1.418(4) . ?
C6 C10 1.420(4) . ?
C6 H35 0.9300 . ?
C7 C8 1.426(4) . ?
C7 C17 1.514(3) . ?
C8 C9 1.423(4) . ?
C8 C11 1.463(4) . ?
C9 C10 1.416(4) . ?
C9 H7 0.9300 . ?
C10 H6 0.9300 . ?
C11 C12 1.386(4) . ?
C11 C16 1.408(4) . ?
C12 C13 1.391(4) . ?
C12 H34 0.9300 . ?
C13 C14 1.396(4) . ?
C13 C30 1.509(4) . ?
C14 C15 1.384(4) . ?
C14 H30 0.9300 . ?
C15 C16 1.381(4) . ?
C15 H29 0.9300 . ?
C16 C17 1.523(3) . ?
C17 H28 0.9800 . ?
C18 C19 1.450(5) . ?
C18 C23 1.497(5) . ?
C18 H16 0.9800 . ?
C19 C20 1.547(6) . ?
C19 H14 0.9700 . ?
C19 H15 0.9700 . ?
C20 C21 1.470(6) . ?
C20 H8 0.9700 . ?
C20 H9 0.9700 . ?
C21 C22 1.408(7) . ?
C21 H10 0.9300 . ?
C22 C23 1.526(6) . ?
C22 H11 0.9300 . ?
C23 H12 0.9700 . ?
C23 H13 0.9700 . ?
C24 C29 1.527(4) . ?
C24 C25 1.530(4) . ?
C24 H27 0.9800 . ?
C25 C26 1.525(4) . ?
C25 H25 0.9700 . ?
C25 H26 0.9700 . ?
C26 C27 1.506(5) . ?
C26 H24 0.9700 . ?
C26 H23 0.9700 . ?
C27 C28 1.507(5) . ?
C27 H21 0.9700 . ?
C27 H22 0.9700 . ?
C28 C29 1.526(4) . ?
C28 H20 0.9700 . ?
C28 H19 0.9700 . ?
C29 H17 0.9700 . ?
C29 H18 0.9700 . ?
C30 H31 0.9600 . ?
C30 H32 0.9600 . ?
C30 H33 0.9600 . ?

loop_
_geom_torsion_atom_site_label_1
_geom_torsion_atom_site_label_2
_geom_torsion_atom_site_label_3
_geom_torsion_atom_site_label_4
_geom_torsion
_geom_torsion_site_symmetry_1
_geom_torsion_site_symmetry_2
_geom_torsion_site_symmetry_3
_geom_torsion_site_symmetry_4
_geom_torsion_publ_flag
C5 C1 C2 C3 3.8(6) . . . . ?
Fe1 C1 C2 C3 61.4(4) . . . . ?
C5 C1 C2 Fe1 -57.6(4) . . . . ?
C1 C2 C3 C4 -3.3(6) . . . . ?
Fe1 C2 C3 C4 57.2(4) . . . . ?
C1 C2 C3 Fe1 -60.6(4) . . . . ?
C2 C3 C4 C5 1.8(6) . . . . ?
Fe1 C3 C4 C5 59.2(3) . . . . ?
C2 C3 C4 Fe1 -57.5(4) . . . . ?
C2 C1 C5 C4 -2.8(6) . . . . ?
Fe1 C1 C5 C4 -60.7(3) . . . . ?
C2 C1 C5 Fe1 57.9(4) . . . . ?
C3 C4 C5 C1 0.6(5) . . . . ?
Fe1 C4 C5 C1 60.8(4) . . . . ?
C3 C4 C5 Fe1 -60.2(3) . . . . ?
C5' C1' C2' C3' -7.1(12) . . . . ?
Fe1 C1' C2' C3' 55.7(8) . . . . ?
C5' C1' C2' Fe1 -62.8(6) . . . . ?
C1' C2' C3' C4' 6.4(12) . . . . ?
Fe1 C2' C3' C4' 63.0(6) . . . . ?
C1' C2' C3' Fe1 -56.6(9) . . . . ?
C2' C3' C4' C5' -2.5(10) . . . . ?
Fe1 C3' C4' C5' 59.8(6) . . . . ?
C2' C3' C4' Fe1 -62.3(6) . . . . ?
C2' C1' C5' C4' 5.2(11) . . . . ?
Fe1 C1' C5' C4' -57.0(7) . . . . ?
C2' C1' C5' Fe1 62.3(7) . . . . ?
C3' C4' C5' C1' -1.8(10) . . . . ?
Fe1 C4' C5' C1' 57.7(7) . . . . ?
C3' C4' C5' Fe1 -59.5(6) . . . . ?
C10 C6 C7 C8 -0.3(3) . . . . ?
Fe1 C6 C7 C8 -59.36(17) . . . . ?
C10 C6 C7 C17 -176.2(3) . . . . ?
Fe1 C6 C7 C17 124.7(3) . . . . ?
C10 C6 C7 Fe1 59.11(18) . . . . ?
C6 C7 C8 C9 0.6(3) . . . . ?
C17 C7 C8 C9 177.9(2) . . . . ?
Fe1 C7 C8 C9 -58.83(17) . . . . ?
C6 C7 C8 C11 179.2(2) . . . . ?
C17 C7 C8 C11 -3.5(3) . . . . ?
Fe1 C7 C8 C11 119.73(19) . . . . ?
C6 C7 C8 Fe1 59.46(17) . . . . ?
C17 C7 C8 Fe1 -123.25(19) . . . . ?
C7 C8 C9 C10 -0.8(3) . . . . ?
C11 C8 C9 C10 -178.5(3) . . . . ?
Fe1 C8 C9 C10 -59.53(18) . . . . ?
C7 C8 C9 Fe1 58.77(17) . . . . ?
C11 C8 C9 Fe1 -119.0(4) . . . . ?
C8 C9 C10 C6 0.6(3) . . . . ?
Fe1 C9 C10 C6 -59.24(19) . . . . ?
C8 C9 C10 Fe1 59.85(18) . . . . ?
C7 C6 C10 C9 -0.2(3) . . . . ?
Fe1 C6 C10 C9 59.11(19) . . . . ?
C7 C6 C10 Fe1 -59.34(17) . . . . ?
C9 C8 C11 C12 -1.3(5) . . . . ?
C7 C8 C11 C12 -179.1(3) . . . . ?
Fe1 C8 C11 C12 -101.8(3) . . . . ?
C9 C8 C11 C16 178.1(3) . . . . ?
C7 C8 C11 C16 0.4(3) . . . . ?
Fe1 C8 C11 C16 77.7(2) . . . . ?
C16 C11 C12 C13 -1.1(4) . . . . ?
C8 C11 C12 C13 178.3(3) . . . . ?
C11 C12 C13 C14 -0.3(4) . . . . ?
C11 C12 C13 C30 -179.9(3) . . . . ?
C12 C13 C14 C15 0.8(4) . . . . ?
C30 C13 C14 C15 -179.6(3) . . . . ?
C13 C14 C15 C16 0.1(5) . . . . ?
C14 C15 C16 C11 -1.5(4) . . . . ?
C14 C15 C16 C17 178.0(3) . . . . ?
C12 C11 C16 C15 2.0(4) . . . . ?
C8 C11 C16 C15 -177.5(2) . . . . ?
C12 C11 C16 C17 -177.6(2) . . . . ?
C8 C11 C16 C17 2.8(3) . . . . ?
C6 C7 C17 C16 -179.2(3) . . . . ?
C8 C7 C17 C16 4.9(3) . . . . ?
Fe1 C7 C17 C16 -74.5(2) . . . . ?
C6 C7 C17 P1 59.5(4) . . . . ?
C8 C7 C17 P1 -116.3(2) . . . . ?
Fe1 C7 C17 P1 164.30(14) . . . . ?
C15 C16 C17 C7 175.7(3) . . . . ?
C11 C16 C17 C7 -4.7(3) . . . . ?
C15 C16 C17 P1 -62.2(3) . . . . ?
C11 C16 C17 P1 117.3(2) . . . . ?
O1 P1 C17 C7 176.46(18) . . . . ?
C18 P1 C17 C7 54.8(2) . . . . ?
C24 P1 C17 C7 -62.1(2) . . . . ?
O1 P1 C17 C16 61.6(2) . . . . ?
C18 P1 C17 C16 -60.1(2) . . . . ?
C24 P1 C17 C16 -176.97(18) . . . . ?
O1 P1 C18 C19 170.0(3) . . . . ?
C24 P1 C18 C19 47.6(4) . . . . ?
C17 P1 C18 C19 -67.7(4) . . . . ?
O1 P1 C18 C23 -47.1(3) . . . . ?
C24 P1 C18 C23 -169.6(3) . . . . ?
C17 P1 C18 C23 75.1(3) . . . . ?
C23 C18 C19 C20 48.2(6) . . . . ?
P1 C18 C19 C20 -169.2(4) . . . . ?
C18 C19 C20 C21 -42.8(7) . . . . ?
C19 C20 C21 C22 41.2(9) . . . . ?
C20 C21 C22 C23 -44.0(9) . . . . ?
C19 C18 C23 C22 -50.0(6) . . . . ?
P1 C18 C23 C22 165.2(4) . . . . ?
C21 C22 C23 C18 47.3(8) . . . . ?
O1 P1 C24 C29 -49.4(2) . . . . ?
C18 P1 C24 C29 71.2(2) . . . . ?
C17 P1 C24 C29 -169.5(2) . . . . ?
O1 P1 C24 C25 73.8(2) . . . . ?
C18 P1 C24 C25 -165.7(2) . . . . ?
C17 P1 C24 C25 -46.4(2) . . . . ?
C29 C24 C25 C26 -54.2(3) . . . . ?
P1 C24 C25 C26 -176.9(2) . . . . ?
C24 C25 C26 C27 55.2(4) . . . . ?
C25 C26 C27 C28 -55.9(4) . . . . ?
C26 C27 C28 C29 56.0(4) . . . . ?
C27 C28 C29 C24 -55.9(4) . . . . ?
C25 C24 C29 C28 54.7(4) . . . . ?
P1 C24 C29 C28 179.1(2) . . . . ?
